data_7721131
loop_
_publ_author_name
'Aljagthmi, Amjad'
'Babgi, Bandar'
'Iskandrani, Abrar S.'
'Alezi, Dalal'
'Ali, Ehab M. M.'
'jedidi, abdesslem'
'Al-Rashdi, Kamelah S.'
'Shkurenko, Aleksander'
'Eddaoudi, Mohamed'

_publ_section_title
;
 Ligand Design Controls Biomolecule Binding and Cytotoxicity in
 Platinum(II) Complexes with ONS-Type Tridentate Ligands
;
_journal_name_full 'Dalton Transactions'
_journal_paper_doi 10.1039/D6DT01073C
_journal_year 2026
_chemical_formula_moiety 'C14 H11 Br Cl N O Pt S'
_chemical_formula_sum 'C14 H11 Br Cl N O Pt S'
_chemical_formula_weight 551.75
_space_group_crystal_system monoclinic
_space_group_IT_number 14
_space_group_name_Hall '-P 2ybc'
_space_group_name_H-M_alt 'P 1 21/c 1'
_atom_sites_solution_hydrogens geom
_atom_sites_solution_primary direct
_atom_sites_solution_secondary difmap
_audit_creation_method SHELXL-2025/1
_audit_update_record
;
2026-04-29 deposited with the CCDC.	2026-06-15 downloaded from the CCDC.
;
_cell_angle_alpha 90
_cell_angle_beta 93.5663(8)
_cell_angle_gamma 90
_cell_formula_units_Z 4
_cell_length_a 17.1412(6)
_cell_length_b 10.6611(4)
_cell_length_c 7.9335(3)
_cell_measurement_reflns_used 9624
_cell_measurement_temperature 150.0(1)
_cell_measurement_theta_max 77.296
_cell_measurement_theta_min 2.583
_cell_volume 1446.99(9)
_computing_cell_refinement 'SAINT V8.41 (Bruker AXS Inc., 2025)'
_computing_data_collection 'APEX6 v2024.9-1 (Bruker AXS Inc., 2024)'
_computing_data_reduction 'SAINT V8.41 (Bruker AXS Inc., 2025)'
_computing_molecular_graphics 'DIAMOND (Crystal Impact GbR, 2009'
_computing_structure_refinement 'SHELXL-2025/1 (Sheldrick, 2025)'
_computing_structure_solution 'SHELXS-2008  (Sheldrick, 2008)'
_diffrn_ambient_temperature 150.0(1)
_diffrn_detector 'CMOS Area detector'
_diffrn_detector_area_resol_mean 7.36
_diffrn_detector_type 'Bruker Photon III M28 detector'
_diffrn_measured_fraction_theta_full 0.999
_diffrn_measured_fraction_theta_max 0.997
_diffrn_measurement_device '\k-geometry diffractometer'
_diffrn_measurement_device_type 'Bruker D8 VENTURE Photon III'
_diffrn_measurement_method '\w and \f scans'
_diffrn_radiation_monochromator 'multilayer mirrors'
_diffrn_radiation_type CuK\a
_diffrn_radiation_wavelength 1.54178
_diffrn_reflns_av_R_equivalents 0.0435
_diffrn_reflns_av_unetI/netI 0.0125
_diffrn_reflns_Laue_measured_fraction_full 0.999
_diffrn_reflns_Laue_measured_fraction_max 0.997
_diffrn_reflns_limit_h_max 21
_diffrn_reflns_limit_h_min -21
_diffrn_reflns_limit_k_max 13
_diffrn_reflns_limit_k_min -13
_diffrn_reflns_limit_l_max 10
_diffrn_reflns_limit_l_min -9
_diffrn_reflns_number 91190
_diffrn_reflns_point_group_measured_fraction_full 0.999
_diffrn_reflns_point_group_measured_fraction_max 0.997
_diffrn_reflns_theta_full 67.679
_diffrn_reflns_theta_max 77.287
_diffrn_reflns_theta_min 2.583
_diffrn_source 'microfocus sealed X-ray tube'
_exptl_absorpt_coefficient_mu 24.369
_exptl_absorpt_correction_T_max 0.1113
_exptl_absorpt_correction_T_min 0.0175
_exptl_absorpt_correction_type multi-scan
_exptl_absorpt_process_details
;
SADABS-2016/2 (Bruker,2016/2) was used for absorption correction.
wR2(int) was 0.1045 before and 0.0637 after correction.
The Ratio of minimum to maximum transmission is 0.1572.
The \l/2 correction factor is Not present.
;
_exptl_crystal_colour orange
_exptl_crystal_density_diffrn 2.533
_exptl_crystal_description plate
_exptl_crystal_F_000 1024
_exptl_crystal_size_max 0.141
_exptl_crystal_size_mid 0.091
_exptl_crystal_size_min 0.011
_refine_diff_density_max 1.642
_refine_diff_density_min -1.242
_refine_diff_density_rms 0.163
_refine_ls_extinction_method none
_refine_ls_goodness_of_fit_ref 1.010
_refine_ls_hydrogen_treatment constr
_refine_ls_matrix_type full
_refine_ls_number_parameters 158
_refine_ls_number_reflns 3061
_refine_ls_number_restraints 0
_refine_ls_restrained_S_all 1.010
_refine_ls_R_factor_all 0.0279
_refine_ls_R_factor_gt 0.0279
_refine_ls_shift/su_max 0.000
_refine_ls_shift/su_mean 0.000
_refine_ls_structure_factor_coef Fsqd
_refine_ls_weighting_details 'w=1/[\s^2^(Fo^2^)+(0.0367P)^2^+8.5328P] where P=(Fo^2^+2Fc^2^)/3'
_refine_ls_weighting_scheme calc
_refine_ls_wR_factor_gt 0.0706
_refine_ls_wR_factor_ref 0.0706
_reflns_Friedel_coverage 0.000
_reflns_number_gt 3061
_reflns_number_total 3061
_reflns_threshold_expression 'I > 2\s(I)'
_cod_data_source_file d6dt01073c2.cif
_cod_data_source_block Pt6
_cod_original_sg_symbol_H-M 'P 21/c'
_cod_database_code 7721131
_shelx_shelxl_version_number 2025/1
_shelx_space_group_comment
;
The symmetry employed for this shelxl refinement is uniquely defined
by the following loop, which should always be used as a source of
symmetry information in preference to the above space-group names.
They are only intended as comments.
;
_shelx_estimated_absorpt_t_min 0.130
_shelx_estimated_absorpt_t_max 0.775

loop_
_space_group_symop_operation_xyz
'x, y, z'
'-x, y+1/2, -z+1/2'
'-x, -y, -z'
'x, -y-1/2, z-1/2'

loop_
_atom_site_label
_atom_site_type_symbol
_atom_site_fract_x
_atom_site_fract_y
_atom_site_fract_z
_atom_site_U_iso_or_equiv
_atom_site_adp_type
_atom_site_occupancy
_atom_site_site_symmetry_order
_atom_site_calc_flag
_atom_site_refinement_flags_posn
_atom_site_refinement_flags_adp
_atom_site_refinement_flags_occupancy
_atom_site_disorder_assembly
_atom_site_disorder_group
Pt1 Pt 0.31239(2) 0.70013(2) 0.37747(2) 0.02631(8) Uani 1 1 d . . . . .
Cl1 Cl 0.38996(7) 0.53169(10) 0.31397(15) 0.0351(2) Uani 1 1 d . . . . .
O1 O 0.2365(2) 0.5755(3) 0.4595(5) 0.0342(7) Uani 1 1 d . . . . .
C1 C 0.17252(15) 0.6055(3) 0.5375(4) 0.0316(10) Uani 1 1 d G . . . .
C2 C 0.14749(17) 0.7270(2) 0.5677(4) 0.0316(10) Uani 1 1 d G . . . .
C3 C 0.07894(18) 0.7468(2) 0.6486(4) 0.0357(10) Uani 1 1 d G . . . .
H3 H 0.061833 0.829841 0.669240 0.043 Uiso 1 1 calc R U . . .
C4 C 0.03540(15) 0.6451(3) 0.6994(4) 0.0353(10) Uani 1 1 d G . . . .
C5 C 0.06043(18) 0.5236(2) 0.6692(5) 0.0396(12) Uani 1 1 d G . . . .
H5 H 0.030676 0.454091 0.703947 0.048 Uiso 1 1 calc R U . . .
C6 C 0.12899(18) 0.5038(2) 0.5883(5) 0.0386(11) Uani 1 1 d G . . . .
H6 H 0.146090 0.420744 0.567649 0.046 Uiso 1 1 calc R U . . .
C7 C 0.1873(3) 0.8411(5) 0.5194(6) 0.0334(10) Uani 1 1 d . . . . .
H7 H 0.163913 0.918000 0.549886 0.040 Uiso 1 1 calc R U . . .
N1 N 0.2508(2) 0.8499(4) 0.4398(5) 0.0291(8) Uani 1 1 d . . . . .
C8 C 0.28179(17) 0.9729(2) 0.3976(4) 0.0306(10) Uani 1 1 d G . . . .
C9 C 0.35030(17) 0.9736(2) 0.3126(4) 0.0312(10) Uani 1 1 d G . . . .
C10 C 0.38201(16) 1.0867(3) 0.2627(4) 0.0370(11) Uani 1 1 d G . . . .
H10 H 0.428828 1.087140 0.204635 0.044 Uiso 1 1 calc R U . . .
C11 C 0.3452(2) 1.1990(2) 0.2978(5) 0.0375(12) Uani 1 1 d G . . . .
H11 H 0.366870 1.276289 0.263667 0.045 Uiso 1 1 calc R U . . .
C12 C 0.27669(19) 1.1983(2) 0.3828(5) 0.0402(12) Uani 1 1 d G . . . .
H12 H 0.251539 1.275086 0.406725 0.048 Uiso 1 1 calc R U . . .
C13 C 0.24499(16) 1.0852(3) 0.4327(4) 0.0389(11) Uani 1 1 d G . . . .
H13 H 0.198166 1.084733 0.490751 0.047 Uiso 1 1 calc R U . . .
S1 S 0.39786(7) 0.83122(11) 0.27469(14) 0.0297(2) Uani 1 1 d . . . . .
C14 C 0.4800(3) 0.8381(5) 0.4304(7) 0.0337(10) Uani 1 1 d . . . . .
H14A H 0.461546 0.864230 0.539480 0.050 Uiso 1 1 calc R U . . .
H14B H 0.518461 0.898738 0.393910 0.050 Uiso 1 1 calc R U . . .
H14C H 0.504265 0.755076 0.441836 0.050 Uiso 1 1 calc R U . . .
Br1 Br -0.06014(4) 0.66922(6) 0.80474(9) 0.04874(16) Uani 1 1 d . . . . .

loop_
_atom_site_aniso_label
_atom_site_aniso_U_11
_atom_site_aniso_U_22
_atom_site_aniso_U_33
_atom_site_aniso_U_23
_atom_site_aniso_U_13
_atom_site_aniso_U_12
Pt1 0.02987(12) 0.02097(12) 0.02806(12) -0.00118(6) 0.00169(8) -0.00085(6)
Cl1 0.0416(6) 0.0232(5) 0.0416(6) -0.0012(4) 0.0110(5) 0.0019(4)
O1 0.0339(17) 0.0223(16) 0.047(2) -0.0014(14) 0.0071(14) -0.0035(13)
C1 0.030(2) 0.029(2) 0.035(2) -0.0023(19) -0.0020(18) -0.0028(18)
C2 0.031(2) 0.030(2) 0.033(2) -0.0006(19) -0.0013(18) -0.0026(19)
C3 0.040(3) 0.028(2) 0.040(3) -0.003(2) 0.005(2) 0.000(2)
C4 0.030(2) 0.037(3) 0.040(3) -0.005(2) 0.008(2) -0.002(2)
C5 0.033(2) 0.032(3) 0.055(3) 0.000(2) 0.008(2) -0.008(2)
C6 0.038(3) 0.027(2) 0.051(3) 0.000(2) 0.007(2) 0.000(2)
C7 0.036(2) 0.027(2) 0.037(2) -0.003(2) 0.002(2) 0.002(2)
N1 0.0311(19) 0.0226(19) 0.033(2) -0.0011(15) -0.0008(15) 0.0001(15)
C8 0.036(2) 0.022(2) 0.034(2) -0.0018(18) -0.0010(19) -0.0024(18)
C9 0.036(2) 0.025(2) 0.033(2) -0.0003(18) -0.0001(19) 0.0014(19)
C10 0.042(3) 0.031(3) 0.038(3) 0.001(2) 0.005(2) -0.004(2)
C11 0.044(3) 0.024(2) 0.044(3) 0.0038(19) 0.003(2) -0.005(2)
C12 0.041(3) 0.027(3) 0.052(3) -0.002(2) 0.000(2) 0.002(2)
C13 0.040(3) 0.029(3) 0.048(3) -0.002(2) 0.008(2) -0.001(2)
S1 0.0372(6) 0.0235(5) 0.0290(5) -0.0014(4) 0.0064(4) -0.0011(4)
C14 0.034(2) 0.029(2) 0.039(3) -0.001(2) 0.004(2) -0.004(2)
Br1 0.0418(3) 0.0405(3) 0.0663(4) -0.0081(3) 0.0218(3) -0.0065(2)

loop_
_atom_type_symbol
_atom_type_description
_atom_type_scat_dispersion_real
_atom_type_scat_dispersion_imag
_atom_type_scat_source
C C 0.0181 0.0091 'International Tables Vol C Tables 4.2.6.8 and 6.1.1.4'
H H 0.0000 0.0000 'International Tables Vol C Tables 4.2.6.8 and 6.1.1.4'
Br Br -0.6763 1.2805 'International Tables Vol C Tables 4.2.6.8 and 6.1.1.4'
Cl Cl 0.3639 0.7018 'International Tables Vol C Tables 4.2.6.8 and 6.1.1.4'
N N 0.0311 0.0180 'International Tables Vol C Tables 4.2.6.8 and 6.1.1.4'
O O 0.0492 0.0322 'International Tables Vol C Tables 4.2.6.8 and 6.1.1.4'
Pt Pt -4.5932 6.9264 'International Tables Vol C Tables 4.2.6.8 and 6.1.1.4'
S S 0.3331 0.5567 'International Tables Vol C Tables 4.2.6.8 and 6.1.1.4'

loop_
_geom_angle_atom_site_label_1
_geom_angle_atom_site_label_2
_geom_angle_atom_site_label_3
_geom_angle
_geom_angle_site_symmetry_1
_geom_angle_site_symmetry_3
_geom_angle_publ_flag
N1 Pt1 O1 94.95(15) . . ?
N1 Pt1 S1 87.62(12) . . ?
O1 Pt1 S1 176.81(10) . . ?
N1 Pt1 Cl1 176.65(12) . . ?
O1 Pt1 Cl1 87.10(10) . . ?
S1 Pt1 Cl1 90.42(4) . . ?
C1 O1 Pt1 124.3(2) . . ?
O1 C1 C2 125.1(2) . . ?
O1 C1 C6 114.8(2) . . ?
C2 C1 C6 120.0 . . ?
C1 C2 C3 120.0 . . ?
C1 C2 C7 125.3(3) . . ?
C3 C2 C7 114.7(3) . . ?
C4 C3 C2 120.0 . . ?
C4 C3 H3 120.0 . . ?
C2 C3 H3 120.0 . . ?
C5 C4 C3 120.0 . . ?
C5 C4 Br1 119.02(17) . . ?
C3 C4 Br1 120.96(17) . . ?
C4 C5 C6 120.0 . . ?
C4 C5 H5 120.0 . . ?
C6 C5 H5 120.0 . . ?
C5 C6 C1 120.0 . . ?
C5 C6 H6 120.0 . . ?
C1 C6 H6 120.0 . . ?
N1 C7 C2 127.5(4) . . ?
N1 C7 H7 116.2 . . ?
C2 C7 H7 116.2 . . ?
C7 N1 C8 120.3(4) . . ?
C7 N1 Pt1 122.5(3) . . ?
C8 N1 Pt1 117.1(3) . . ?
C9 C8 C13 120.0 . . ?
C9 C8 N1 116.5(2) . . ?
C13 C8 N1 123.5(2) . . ?
C10 C9 C8 120.0 . . ?
C10 C9 S1 120.43(18) . . ?
C8 C9 S1 119.55(18) . . ?
C11 C10 C9 120.0 . . ?
C11 C10 H10 120.0 . . ?
C9 C10 H10 120.0 . . ?
C10 C11 C12 120.0 . . ?
C10 C11 H11 120.0 . . ?
C12 C11 H11 120.0 . . ?
C13 C12 C11 120.0 . . ?
C13 C12 H12 120.0 . . ?
C11 C12 H12 120.0 . . ?
C12 C13 C8 120.0 . . ?
C12 C13 H13 120.0 . . ?
C8 C13 H13 120.0 . . ?
C9 S1 C14 101.3(2) . . ?
C9 S1 Pt1 99.05(11) . . ?
C14 S1 Pt1 106.11(17) . . ?
S1 C14 H14A 109.5 . . ?
S1 C14 H14B 109.5 . . ?
H14A C14 H14B 109.5 . . ?
S1 C14 H14C 109.5 . . ?
H14A C14 H14C 109.5 . . ?
H14B C14 H14C 109.5 . . ?

loop_
_geom_bond_atom_site_label_1
_geom_bond_atom_site_label_2
_geom_bond_distance
_geom_bond_site_symmetry_2
_geom_bond_publ_flag
Pt1 N1 1.993(4) . ?
Pt1 O1 1.996(3) . ?
Pt1 S1 2.2165(12) . ?
Pt1 Cl1 2.3086(11) . ?
O1 C1 1.331(4) . ?
C1 C2 1.3900 . ?
C1 C6 1.3900 . ?
C2 C3 1.3900 . ?
C2 C7 1.458(6) . ?
C3 C4 1.3900 . ?
C3 H3 0.9500 . ?
C4 C5 1.3900 . ?
C4 Br1 1.902(2) . ?
C5 C6 1.3900 . ?
C5 H5 0.9500 . ?
C6 H6 0.9500 . ?
C7 N1 1.296(7) . ?
C7 H7 0.9500 . ?
N1 C8 1.461(4) . ?
C8 C9 1.3900 . ?
C8 C13 1.3900 . ?
C9 C10 1.3900 . ?
C9 S1 1.758(2) . ?
C10 C11 1.3900 . ?
C10 H10 0.9500 . ?
C11 C12 1.3900 . ?
C11 H11 0.9500 . ?
C12 C13 1.3900 . ?
C12 H12 0.9500 . ?
C13 H13 0.9500 . ?
S1 C14 1.816(5) . ?
C14 H14A 0.9800 . ?
C14 H14B 0.9800 . ?
C14 H14C 0.9800 . ?

loop_
_geom_torsion_atom_site_label_1
_geom_torsion_atom_site_label_2
_geom_torsion_atom_site_label_3
_geom_torsion_atom_site_label_4
_geom_torsion
_geom_torsion_site_symmetry_1
_geom_torsion_site_symmetry_2
_geom_torsion_site_symmetry_3
_geom_torsion_site_symmetry_4
_geom_torsion_publ_flag
Pt1 O1 C1 C2 2.5(5) . . . . ?
Pt1 O1 C1 C6 -178.3(2) . . . . ?
O1 C1 C2 C3 179.2(4) . . . . ?
C6 C1 C2 C3 0.0 . . . . ?
O1 C1 C2 C7 -0.2(5) . . . . ?
C6 C1 C2 C7 -179.4(4) . . . . ?
C1 C2 C3 C4 0.0 . . . . ?
C7 C2 C3 C4 179.4(3) . . . . ?
C2 C3 C4 C5 0.0 . . . . ?
C2 C3 C4 Br1 -178.2(3) . . . . ?
C3 C4 C5 C6 0.0 . . . . ?
Br1 C4 C5 C6 178.3(3) . . . . ?
C4 C5 C6 C1 0.0 . . . . ?
O1 C1 C6 C5 -179.3(3) . . . . ?
C2 C1 C6 C5 0.0 . . . . ?
C1 C2 C7 N1 1.0(7) . . . . ?
C3 C2 C7 N1 -178.4(4) . . . . ?
C2 C7 N1 C8 178.4(4) . . . . ?
C2 C7 N1 Pt1 -3.9(7) . . . . ?
C7 N1 C8 C9 179.8(4) . . . . ?
Pt1 N1 C8 C9 2.0(4) . . . . ?
C7 N1 C8 C13 -2.5(5) . . . . ?
Pt1 N1 C8 C13 179.7(2) . . . . ?
C13 C8 C9 C10 0.0 . . . . ?
N1 C8 C9 C10 177.7(3) . . . . ?
C13 C8 C9 S1 178.1(3) . . . . ?
N1 C8 C9 S1 -4.2(3) . . . . ?
C8 C9 C10 C11 0.0 . . . . ?
S1 C9 C10 C11 -178.1(3) . . . . ?
C9 C10 C11 C12 0.0 . . . . ?
C10 C11 C12 C13 0.0 . . . . ?
C11 C12 C13 C8 0.0 . . . . ?
C9 C8 C13 C12 0.0 . . . . ?
N1 C8 C13 C12 -177.6(4) . . . . ?
C10 C9 S1 C14 73.4(3) . . . . ?
C8 C9 S1 C14 -104.7(2) . . . . ?
C10 C9 S1 Pt1 -178.01(17) . . . . ?
C8 C9 S1 Pt1 3.9(2) . . . . ?
